data_2300413
loop_
_publ_author_name
'Eccles, Kevin S.'
'Stokes, Stephen P.'
'Daly, Carla A.'
'Barry, Nicola M.'
'McSweeney, Sharon P.'
'O'Neill, Damian J.'
'Kelly, Dawn M.'
'Jennings, W. Brian'
'N\'i Dhubhghaill, O. M.'
'Moynihan, Humphrey A.'
'Maguire, Anita R.'
'Lawrence, Simon E.'

_publ_section_title
;
 Evaluation of the Bruker SMART X2S: crystallography for the
 nonspecialist?
;
_journal_coden_ASTM JACGAR
_journal_coeditor_code KK5074
_journal_issue 1
_journal_name_full 'Journal of Applied Crystallography'
_journal_page_first 213
_journal_page_last 215
_journal_paper_doi 10.1107/S0021889810042561
_journal_volume 44
_journal_year 2011
_chemical_formula_moiety 'C21 H21 N O3 S2'
_chemical_formula_sum 'C21 H21 N O3 S2'
_chemical_formula_weight 399.51
_space_group_crystal_system monoclinic
_space_group_IT_number 14
_space_group_name_Hall '-P 2ybc'
_space_group_name_H-M_alt 'P 1 21/c 1'
_symmetry_space_group_name_Hall '-P 2ybc'
_symmetry_space_group_name_H-M 'P 1 21/c 1'
_atom_sites_solution_hydrogens geom
_atom_sites_solution_primary direct
_atom_sites_solution_secondary difmap
_audit_creation_method 'APEX2 v2010.1-2'
_cell_angle_alpha 90
_cell_angle_beta 95.9450(10)
_cell_angle_gamma 90
_cell_formula_units_Z 4
_cell_length_a 11.7771(7)
_cell_length_b 11.4544(6)
_cell_length_c 14.9031(9)
_cell_measurement_reflns_used 9992
_cell_measurement_temperature 291.(2)
_cell_measurement_theta_max 25.0381
_cell_measurement_theta_min 2.7483
_cell_volume 1999.6(2)
_computing_cell_refinement 'SAINT V7.66A (Bruker AXS, 2009)'
_computing_data_collection 'Bruker Instrument Service v2009, 7, 0, 0'
_computing_data_reduction 'SAINT V7.66A (Bruker AXS, 2009)'
_computing_structure_refinement 'SHELXL-97 (Sheldrick, 2008)'
_computing_structure_solution 'SHELXS-97 (Sheldrick, 2008)'
_diffrn_ambient_temperature 291.(2)
_diffrn_detector_area_resol_mean 8.3333
_diffrn_measured_fraction_theta_full 0.998
_diffrn_measured_fraction_theta_max 0.998
_diffrn_measurement_device_type 'Bruker APEX II DUO'
_diffrn_measurement_method '\f & \w  scans'
_diffrn_radiation_monochromator graphite
_diffrn_radiation_source 'fine-focus sealed tube'
_diffrn_radiation_type MoK\a
_diffrn_radiation_wavelength 0.71073
_diffrn_reflns_av_R_equivalents 0.0243
_diffrn_reflns_av_sigmaI/netI 0.0141
_diffrn_reflns_limit_h_max 14
_diffrn_reflns_limit_h_min -14
_diffrn_reflns_limit_k_max 13
_diffrn_reflns_limit_k_min -13
_diffrn_reflns_limit_l_max 17
_diffrn_reflns_limit_l_min -17
_diffrn_reflns_number 26025
_diffrn_reflns_theta_full 25.08
_diffrn_reflns_theta_max 25.08
_diffrn_reflns_theta_min 1.74
_exptl_absorpt_coefficient_mu 0.287
_exptl_absorpt_correction_T_max 0.93
_exptl_absorpt_correction_T_min 0.84
_exptl_absorpt_correction_type multi-scan
_exptl_absorpt_process_details 'Sadabs Version 2008/1'
_exptl_crystal_colour 'clear colourless'
_exptl_crystal_density_diffrn 1.327
_exptl_crystal_density_method 'not measured'
_exptl_crystal_description Block
_exptl_crystal_F_000 840
_exptl_crystal_size_max 0.43
_exptl_crystal_size_mid 0.41
_exptl_crystal_size_min 0.27
_refine_diff_density_max 0.296
_refine_diff_density_min -0.274
_refine_ls_extinction_method none
_refine_ls_goodness_of_fit_ref 1.027
_refine_ls_hydrogen_treatment constr
_refine_ls_matrix_type full
_refine_ls_number_parameters 246
_refine_ls_number_reflns 3551
_refine_ls_number_restraints 0
_refine_ls_restrained_S_all 1.027
_refine_ls_R_factor_all 0.0373
_refine_ls_R_factor_gt 0.0313
_refine_ls_shift/su_max 0.001
_refine_ls_shift/su_mean 0.000
_refine_ls_structure_factor_coef Fsqd
_refine_ls_weighting_details 'calc w=1/[\s^2^(Fo^2^)+(0.0372P)^2^+0.9990P] where P=(Fo^2^+2Fc^2^)/3'
_refine_ls_weighting_scheme calc
_refine_ls_wR_factor_gt 0.0791
_refine_ls_wR_factor_ref 0.0851
_reflns_number_gt 3109
_reflns_number_total 3551
_reflns_threshold_expression >2sigma(I)
_cod_duplicate_entry 2300323
_cod_data_source_file kk5074sup1.cif
_cod_data_source_block Compound_8_APEX
_cod_database_code 2300413

loop_
_space_group_symop_operation_xyz
'x, y, z'
'-x, y+1/2, -z+1/2'
'-x, -y, -z'
'x, -y-1/2, z-1/2'

loop_
_atom_site_type_symbol
_atom_site_label
_atom_site_fract_x
_atom_site_fract_y
_atom_site_fract_z
_atom_site_U_iso_or_equiv
_atom_site_adp_type
_atom_site_calc_flag
_atom_site_refinement_flags
_atom_site_occupancy
S S1 0.91971(4) 0.21669(4) 0.81440(3) 0.03634(13) Uani d . 1
S S2 0.78404(4) 0.40992(4) 0.79051(3) 0.03870(13) Uani d . 1
O O1 1.24609(11) 0.17686(12) 1.14080(8) 0.0502(3) Uani d . 1
O O2 0.71155(13) 0.47433(13) 0.84429(8) 0.0571(4) Uani d . 1
O O3 0.88781(11) 0.46575(12) 0.76918(9) 0.0536(4) Uani d . 1
N N1 0.80920(12) 0.28740(13) 0.84166(9) 0.0394(3) Uani d . 1
C C1 1.2362(2) 0.2417(2) 1.22155(13) 0.0635(6) Uani d . 1
H H1A 1.2431 0.3236 1.2094 0.095 Uiso calc R 1
H H1B 1.2956 0.2185 1.267 0.095 Uiso calc R 1
H H1C 1.1631 0.2267 1.2424 0.095 Uiso calc R 1
C C2 1.16706(14) 0.19384(16) 1.06907(11) 0.0386(4) Uani d . 1
C C3 1.18363(15) 0.12763(17) 0.99314(12) 0.0450(4) Uani d . 1
H H3A 1.2461 0.0778 0.9944 0.054 Uiso calc R 1
C C4 1.10890(15) 0.13527(17) 0.91682(12) 0.0435(4) Uani d . 1
H H4 1.121 0.0919 0.8659 0.052 Uiso calc R 1
C C5 1.01436(14) 0.20857(15) 0.91591(11) 0.0353(4) Uani d . 1
C C6 0.70321(14) 0.37950(15) 0.68654(10) 0.0354(4) Uani d . 1
C C7 0.75666(15) 0.34315(17) 0.61306(11) 0.0423(4) Uani d . 1
H H7 0.8358 0.3372 0.6174 0.051 Uiso calc R 1
C C8 0.69235(17) 0.31579(18) 0.53356(12) 0.0479(4) Uani d . 1
H H8 0.7288 0.2908 0.4846 0.058 Uiso calc R 1
C C9 0.57456(17) 0.32469(19) 0.52483(12) 0.0502(5) Uani d . 1
C C10 0.5053(2) 0.2921(3) 0.43719(15) 0.0783(7) Uani d . 1
H H10A 0.4393 0.2483 0.4499 0.117 Uiso calc R 1
H H10B 0.5511 0.2456 0.4013 0.117 Uiso calc R 1
H H10C 0.4814 0.3618 0.4048 0.117 Uiso calc R 1
C C11 0.99757(15) 0.27512(16) 0.99015(11) 0.0399(4) Uani d . 1
H H11 0.9349 0.3247 0.9887 0.048 Uiso calc R 1
C C12 1.07427(15) 0.26834(16) 1.06728(12) 0.0423(4) Uani d . 1
H H12 1.0634 0.3136 1.1175 0.051 Uiso calc R 1
C C13 0.86641(17) 0.06721(16) 0.80931(12) 0.0456(4) Uani d . 1
H H13A 0.9301 0.0132 0.8122 0.055 Uiso calc R 1
H H13B 0.824 0.0523 0.8605 0.055 Uiso calc R 1
C C14 0.79035(15) 0.04823(15) 0.72325(11) 0.0400(4) Uani d . 1
C C15 0.67372(16) 0.06473(18) 0.72001(13) 0.0505(5) Uani d . 1
H H15 0.6415 0.0884 0.7714 0.061 Uiso calc R 1
C C16 0.60467(17) 0.0460(2) 0.64022(15) 0.0598(6) Uani d . 1
H H16 0.5261 0.0564 0.6383 0.072 Uiso calc R 1
C C17 0.65223(18) 0.0120(2) 0.56390(14) 0.0586(5) Uani d . 1
H H17 0.6059 0.0001 0.5102 0.07 Uiso calc R 1
C C18 0.76801(18) -0.00444(19) 0.56687(13) 0.0542(5) Uani d . 1
H H18 0.7999 -0.0279 0.5153 0.065 Uiso calc R 1
C C19 0.83695(16) 0.01362(17) 0.64584(12) 0.0461(4) Uani d . 1
H H19 0.9153 0.0025 0.6473 0.055 Uiso calc R 1
C C20 0.52325(17) 0.3614(2) 0.59898(15) 0.0644(6) Uani d . 1
H H20 0.4442 0.368 0.5946 0.077 Uiso calc R 1
C C21 0.58601(16) 0.3883(2) 0.67931(13) 0.0547(5) Uani d . 1
H H21 0.5495 0.4123 0.7285 0.066 Uiso calc R 1

loop_
_atom_site_aniso_label
_atom_site_aniso_U_11
_atom_site_aniso_U_22
_atom_site_aniso_U_33
_atom_site_aniso_U_12
_atom_site_aniso_U_13
_atom_site_aniso_U_23
S1 0.0402(2) 0.0387(2) 0.0296(2) -0.00158(17) 0.00101(16) 0.00320(16)
S2 0.0453(3) 0.0368(2) 0.0330(2) -0.00009(18) -0.00091(17) 0.00377(17)
O1 0.0514(8) 0.0547(8) 0.0412(7) 0.0070(6) -0.0108(6) -0.0028(6)
O2 0.0751(9) 0.0553(9) 0.0406(7) 0.0175(7) 0.0039(6) -0.0070(6)
O3 0.0537(8) 0.0515(8) 0.0531(8) -0.0158(6) -0.0063(6) 0.0136(6)
N1 0.0407(8) 0.0431(9) 0.0345(7) 0.0018(6) 0.0039(6) 0.0097(6)
C1 0.0896(16) 0.0490(12) 0.0461(11) 0.0056(11) -0.0205(11) -0.0084(9)
C2 0.0400(9) 0.0389(10) 0.0357(9) -0.0032(7) -0.0016(7) 0.0023(7)
C3 0.0411(10) 0.0477(11) 0.0455(10) 0.0115(8) 0.0012(8) -0.0031(8)
C4 0.0453(10) 0.0486(11) 0.0366(9) 0.0062(8) 0.0046(7) -0.0067(8)
C5 0.0367(9) 0.0373(9) 0.0314(8) -0.0015(7) 0.0012(6) 0.0021(7)
C6 0.0372(9) 0.0372(9) 0.0313(8) 0.0023(7) 0.0017(6) 0.0056(7)
C7 0.0371(9) 0.0509(11) 0.0397(9) 0.0012(8) 0.0075(7) 0.0026(8)
C8 0.0573(11) 0.0526(12) 0.0351(9) -0.0015(9) 0.0104(8) -0.0020(8)
C9 0.0546(11) 0.0541(12) 0.0397(10) -0.0040(9) -0.0055(8) 0.0034(8)
C10 0.0830(17) 0.092(2) 0.0544(13) -0.0111(14) -0.0195(12) -0.0032(12)
C11 0.0399(9) 0.0401(10) 0.0395(9) 0.0062(7) 0.0031(7) -0.0013(7)
C12 0.0482(10) 0.0423(10) 0.0359(9) 0.0037(8) 0.0026(7) -0.0057(7)
C13 0.0577(11) 0.0366(10) 0.0403(10) -0.0034(8) -0.0058(8) 0.0037(7)
C14 0.0476(10) 0.0322(9) 0.0387(9) -0.0043(7) -0.0027(7) 0.0023(7)
C15 0.0496(11) 0.0522(12) 0.0501(11) -0.0048(9) 0.0072(9) -0.0012(9)
C16 0.0393(10) 0.0684(15) 0.0696(14) -0.0070(10) -0.0044(9) 0.0019(11)
C17 0.0577(12) 0.0639(14) 0.0499(11) -0.0110(10) -0.0147(9) -0.0016(10)
C18 0.0626(13) 0.0567(13) 0.0422(10) -0.0025(10) 0.0002(9) -0.0064(9)
C19 0.0442(10) 0.0465(11) 0.0463(10) 0.0013(8) -0.0012(8) -0.0019(8)
C20 0.0368(10) 0.0946(18) 0.0599(13) 0.0107(11) -0.0040(9) -0.0027(12)
C21 0.0412(10) 0.0804(15) 0.0427(10) 0.0141(10) 0.0060(8) -0.0045(10)

loop_
_atom_type_symbol
_atom_type_description
_atom_type_scat_dispersion_real
_atom_type_scat_dispersion_imag
_atom_type_scat_source
C C 0.0033 0.0016 'International Tables Vol C Tables 4.2.6.8 and 6.1.1.4'
H H 0.0000 0.0000 'International Tables Vol C Tables 4.2.6.8 and 6.1.1.4'
N N 0.0061 0.0033 'International Tables Vol C Tables 4.2.6.8 and 6.1.1.4'
O O 0.0106 0.0060 'International Tables Vol C Tables 4.2.6.8 and 6.1.1.4'
S S 0.1246 0.1234 'International Tables Vol C Tables 4.2.6.8 and 6.1.1.4'

loop_
_geom_angle_atom_site_label_1
_geom_angle_atom_site_label_2
_geom_angle_atom_site_label_3
_geom_angle
N1 S1 C5 105.11(8)
N1 S1 C13 101.42(9)
C5 S1 C13 99.69(8)
O2 S2 O3 117.49(9)
O2 S2 N1 105.95(8)
O3 S2 N1 111.84(8)
O2 S2 C6 107.08(8)
O3 S2 C6 106.60(8)
N1 S2 C6 107.41(8)
C2 O1 C1 118.66(15)
S2 N1 S1 115.49(8)
O1 C1 H1A 109.5
O1 C1 H1B 109.5
H1A C1 H1B 109.5
O1 C1 H1C 109.5
H1A C1 H1C 109.5
H1B C1 H1C 109.5
O1 C2 C12 125.39(16)
O1 C2 C3 114.82(15)
C12 C2 C3 119.78(16)
C4 C3 C2 120.59(16)
C4 C3 H3A 119.7
C2 C3 H3A 119.7
C3 C4 C5 119.44(16)
C3 C4 H4 120.3
C5 C4 H4 120.3
C11 C5 C4 120.51(15)
C11 C5 S1 121.58(13)
C4 C5 S1 117.87(12)
C21 C6 C7 119.67(16)
C21 C6 S2 119.92(13)
C7 C6 S2 120.38(13)
C8 C7 C6 119.72(16)
C8 C7 H7 120.1
C6 C7 H7 120.1
C7 C8 C9 121.46(17)
C7 C8 H8 119.3
C9 C8 H8 119.3
C20 C9 C8 117.74(17)
C20 C9 C10 121.7(2)
C8 C9 C10 120.59(19)
C9 C10 H10A 109.5
C9 C10 H10B 109.5
H10A C10 H10B 109.5
C9 C10 H10C 109.5
H10A C10 H10C 109.5
H10B C10 H10C 109.5
C5 C11 C12 119.99(16)
C5 C11 H11 120.0
C12 C11 H11 120.0
C2 C12 C11 119.66(16)
C2 C12 H12 120.2
C11 C12 H12 120.2
C14 C13 S1 110.11(12)
C14 C13 H13A 109.6
S1 C13 H13A 109.6
C14 C13 H13B 109.6
S1 C13 H13B 109.6
H13A C13 H13B 108.2
C15 C14 C19 119.20(16)
C15 C14 C13 120.83(17)
C19 C14 C13 119.97(17)
C14 C15 C16 120.09(18)
C14 C15 H15 120.0
C16 C15 H15 120.0
C17 C16 C15 120.03(19)
C17 C16 H16 120.0
C15 C16 H16 120.0
C18 C17 C16 120.04(19)
C18 C17 H17 120.0
C16 C17 H17 120.0
C17 C18 C19 120.24(19)
C17 C18 H18 119.9
C19 C18 H18 119.9
C18 C19 C14 120.41(18)
C18 C19 H19 119.8
C14 C19 H19 119.8
C21 C20 C9 121.69(18)
C21 C20 H20 119.2
C9 C20 H20 119.2
C20 C21 C6 119.72(17)
C20 C21 H21 120.1
C6 C21 H21 120.1

loop_
_geom_bond_atom_site_label_1
_geom_bond_atom_site_label_2
_geom_bond_distance
S1 N1 1.6200(15)
S1 C5 1.7861(16)
S1 C13 1.8226(19)
S2 O2 1.4343(14)
S2 O3 1.4435(13)
S2 N1 1.6099(14)
S2 C6 1.7673(16)
O1 C2 1.357(2)
O1 C1 1.430(2)
C1 H1A 0.96
C1 H1B 0.96
C1 H1C 0.96
C2 C12 1.385(2)
C2 C3 1.393(2)
C3 C4 1.367(2)
C3 H3A 0.93
C4 C5 1.393(2)
C4 H4 0.93
C5 C11 1.375(2)
C6 C21 1.377(2)
C6 C7 1.383(2)
C7 C8 1.375(2)
C7 H7 0.93
C8 C9 1.384(3)
C8 H8 0.93
C9 C20 1.379(3)
C9 C10 1.513(3)
C10 H10A 0.96
C10 H10B 0.96
C10 H10C 0.96
C11 C12 1.389(2)
C11 H11 0.93
C12 H12 0.93
C13 C14 1.502(2)
C13 H13A 0.97
C13 H13B 0.97
C14 C15 1.382(3)
C14 C19 1.386(3)
C15 C16 1.386(3)
C15 H15 0.93
C16 C17 1.375(3)
C16 H16 0.93
C17 C18 1.373(3)
C17 H17 0.93
C18 C19 1.375(3)
C18 H18 0.93
C19 H19 0.93
C20 C21 1.375(3)
C20 H20 0.93
C21 H21 0.93
